data_7705145
loop_
_publ_author_name
'Laha, Biswajit'
'Khullar, Sadhika'
'Gogia, Alisha'
'Mandal, Sanjay K.'

_publ_section_title
;
 Effecting structural diversity in a series of Co(II)-organic frameworks
 by the interplay between rigidity of a dicarboxylate and flexibility of
 bis(tridentate) spanning ligands.
;
_journal_issue 35
_journal_name_full 'Dalton transactions (Cambridge, England : 2003)'
_journal_page_first 12298
_journal_page_last 12310
_journal_paper_doi 10.1039/d0dt02153a
_journal_volume 49
_journal_year 2020
_chemical_formula_moiety '2 (C22 H23 Co N3 O5 S), C2H6O, 2 (H2O)'
_chemical_formula_sum 'C46 H56 Co2 N6 O13 S2'
_chemical_formula_weight 1082.94
_space_group_crystal_system monoclinic
_space_group_IT_number 14
_space_group_name_Hall '-P 2ybc'
_space_group_name_H-M_alt 'P 1 21/c 1'
_atom_sites_solution_hydrogens mixed
_audit_update_record
;
2020-06-16 deposited with the CCDC.	2020-08-13 downloaded from the CCDC.
;
_cell_angle_alpha 90
_cell_angle_beta 92.443(7)
_cell_angle_gamma 90
_cell_formula_units_Z 2
_cell_length_a 9.1292(10)
_cell_length_b 16.1977(18)
_cell_length_c 17.632(2)
_cell_measurement_reflns_used 2900
_cell_measurement_temperature 100.(2)
_cell_measurement_theta_max 22.3815
_cell_measurement_theta_min 2.2329
_cell_volume 2604.9(5)
_computing_cell_refinement 'SAINT V8.34A (Bruker AXS Inc., 2013)'
_computing_data_reduction 'SAINT V8.34A (Bruker AXS Inc., 2013)'
_computing_structure_refinement 'SHELXL-2014/7 (Sheldrick, 2014)'
_diffrn_ambient_temperature 100.(2)
_diffrn_detector_area_resol_mean 8.3333
_diffrn_measured_fraction_theta_full 1.000
_diffrn_measured_fraction_theta_max 1.000
_diffrn_measurement_device_type 'Bruker Kappa APEX II'
_diffrn_measurement_method 'phi and omega scan'
_diffrn_radiation_monochromator Graphite
_diffrn_radiation_type 'Mo K\a'
_diffrn_radiation_wavelength 0.71073
_diffrn_reflns_av_R_equivalents 0.0704
_diffrn_reflns_av_unetI/netI 0.0669
_diffrn_reflns_limit_h_max 10
_diffrn_reflns_limit_h_min -10
_diffrn_reflns_limit_k_max 19
_diffrn_reflns_limit_k_min -19
_diffrn_reflns_limit_l_max 15
_diffrn_reflns_limit_l_min -20
_diffrn_reflns_number 19903
_diffrn_reflns_theta_full 25.03
_diffrn_reflns_theta_max 25.03
_diffrn_reflns_theta_min 1.71
_diffrn_source 'Sealed tube'
_diffrn_source_type 'Fine Focus'
_exptl_absorpt_coefficient_mu 0.782
_exptl_absorpt_correction_T_max 0.75
_exptl_absorpt_correction_T_min 0.59
_exptl_absorpt_correction_type multi-scan
_exptl_absorpt_process_details 'SADABS V2014/5 (Bruker AXS Inc.)'
_exptl_crystal_colour pink
_exptl_crystal_density_diffrn 1.381
_exptl_crystal_density_method 'not measured'
_exptl_crystal_description rectangular
_exptl_crystal_F_000 1128
_exptl_crystal_size_max 0.22
_exptl_crystal_size_mid 0.19
_exptl_crystal_size_min 0.18
_refine_diff_density_max 1.748
_refine_diff_density_min -0.527
_refine_ls_extinction_method none
_refine_ls_goodness_of_fit_ref 1.031
_refine_ls_hydrogen_treatment constr
_refine_ls_matrix_type full
_refine_ls_number_parameters 316
_refine_ls_number_reflns 4591
_refine_ls_number_restraints 2
_refine_ls_restrained_S_all 1.031
_refine_ls_R_factor_all 0.1049
_refine_ls_R_factor_gt 0.0698
_refine_ls_shift/su_max 0.000
_refine_ls_shift/su_mean 0.000
_refine_ls_structure_factor_coef Fsqd
_refine_ls_weighting_details 'w=1/[\s^2^(Fo^2^)+(0.1250P)^2^+4.3587P] where P=(Fo^2^+2Fc^2^)/3'
_refine_ls_weighting_scheme calc
_refine_ls_wR_factor_gt 0.1889
_refine_ls_wR_factor_ref 0.2130
_reflns_number_gt 3192
_reflns_number_total 4591
_reflns_threshold_expression 'I > 2\s(I)'
_cod_data_source_file d0dt02153a2.cif
_cod_data_source_block 3
_cod_depositor_comments 'Adding full bibliography for 7705142--7705145.cif.'
_cod_database_code 7705145

loop_
_space_group_symop_operation_xyz
'x, y, z'
'-x, y+1/2, -z+1/2'
'-x, -y, -z'
'x, -y-1/2, z-1/2'

loop_
_atom_site_type_symbol
_atom_site_label
_atom_site_fract_x
_atom_site_fract_y
_atom_site_fract_z
_atom_site_U_iso_or_equiv
_atom_site_adp_type
_atom_site_calc_flag
_atom_site_refinement_flags_adp
_atom_site_refinement_flags_occupancy
_atom_site_refinement_flags_posn
_atom_site_occupancy
_atom_site_disorder_assembly
_atom_site_disorder_group
Co Co1 0.34942(8) 0.21932(4) 0.19270(4) 0.0260(3) Uani d . . . 1 . .
S S1 -0.02423(16) 0.42618(9) 0.23863(8) 0.0322(4) Uani d . . . 1 . .
O O1S 0.9408(7) 0.0611(4) 0.9491(3) 0.0776(17) Uani d . . G 1 . .
H H1SA 0.92 0.0379 0.9068 0.116 Uiso d U . G 1 . .
H H1SB 0.9 0.031 0.9816 0.116 Uiso d U . G 1 . .
O O1 0.2740(4) 0.1692(2) 0.0863(2) 0.0320(9) Uani d . . . 1 . .
H H1A 0.3449 0.1677 0.056 0.048 Uiso d U . R 1 . .
H H1B 0.2115 0.2018 0.0644 0.048 Uiso d U . R 1 . .
O O2 0.0782(5) 0.2907(2) 0.0656(2) 0.0394(10) Uani d . . . 1 . .
O O3 0.2466(4) 0.1327(2) 0.2578(2) 0.0325(9) Uani d . . . 1 . .
O O4 0.1656(4) 0.0476(2) 0.1645(2) 0.0373(10) Uani d . . . 1 . .
N N1 0.4189(5) 0.2893(3) 0.2870(3) 0.0281(10) Uani d . . . 1 . .
N N2 0.5381(5) 0.1444(3) 0.1806(3) 0.0291(11) Uani d . . . 1 . .
O O8 0.1626(5) 0.2943(3) 0.1873(2) 0.0395(10) Uani d . . . 1 . .
C C1 0.5384(6) 0.3361(3) 0.2800(3) 0.0294(13) Uani d . . . 1 . .
C C2 0.6113(7) 0.3312(4) 0.2057(3) 0.0356(14) Uani d . . . 1 . .
H H2A 0.6502 0.3851 0.1937 0.043 Uiso calc U . R 1 . .
H H2B 0.6932 0.2931 0.2108 0.043 Uiso calc U . R 1 . .
N N3 0.5118(5) 0.3037(3) 0.1423(2) 0.0289(11) Uani d . . . 1 . .
C C4 0.4236(7) 0.3721(4) 0.1056(3) 0.0386(15) Uani d . . . 1 . .
H H4A 0.3674 0.3977 0.1447 0.046 Uiso calc U . R 1 . .
H H4B 0.3536 0.347 0.0696 0.046 Uiso calc U . R 1 . .
C C5 0.5012(7) 0.4407(4) 0.0641(3) 0.0387(14) Uani d . . . 1 . .
H H5 0.5901 0.4568 0.0937 0.046 Uiso calc U . R 1 . .
C C6 0.3960(8) 0.5140(4) 0.0588(4) 0.0485(17) Uani d . . . 1 . .
H H6A 0.3048 0.4965 0.0336 0.058 Uiso calc U . R 1 . .
H H6B 0.3744 0.5318 0.1097 0.058 Uiso calc U . R 1 . .
C C7 0.5428(9) 0.4151(5) -0.0166(4) 0.059(2) Uani d . . . 1 . .
H H7A 0.6147 0.3711 -0.0131 0.071 Uiso calc U . R 1 . .
H H7B 0.4565 0.3942 -0.0443 0.071 Uiso calc U . R 1 . .
C C8 0.5690(6) 0.0725(3) 0.2169(3) 0.0332(13) Uani d . . . 1 . .
H H8 0.5092 0.0558 0.2554 0.04 Uiso calc U . R 1 . .
C C9 0.6845(7) 0.0234(4) 0.1992(4) 0.0475(17) Uani d . . . 1 . .
H H9 0.7012 -0.0265 0.2243 0.057 Uiso calc U . R 1 . .
C C10 0.7760(8) 0.0492(5) 0.1435(4) 0.055(2) Uani d . . . 1 . .
H H10 0.8561 0.0171 0.1312 0.066 Uiso calc U . R 1 . .
C C11 0.7476(7) 0.1225(4) 0.1065(4) 0.0479(17) Uani d . . . 1 . .
H H11 0.8075 0.1406 0.0684 0.057 Uiso calc U . R 1 . .
C C12 0.6288(6) 0.1689(4) 0.1267(3) 0.0335(14) Uani d . . . 1 . .
C C13 0.5909(7) 0.2513(4) 0.0896(3) 0.0340(14) Uani d . . . 1 . .
H H13A 0.6801 0.2788 0.0755 0.041 Uiso calc U . R 1 . .
H H13B 0.5304 0.2422 0.0438 0.041 Uiso calc U . R 1 . .
C C14 0.0845(6) 0.3199(4) 0.1320(4) 0.0326(13) Uani d . . . 1 . .
C C15 -0.0042(6) 0.3955(3) 0.1467(3) 0.0287(12) Uani d . . . 1 . .
C C16 0.1217(6) 0.0122(3) 0.2909(3) 0.0314(13) Uani d . . . 1 . .
C C17 -0.1352(6) 0.5162(3) 0.1317(3) 0.0340(13) Uani d . . . 1 . .
H H17 -0.1828 0.5589 0.1055 0.041 Uiso calc U . R 1 . .
C C18 -0.0698(6) 0.4492(3) 0.0959(3) 0.0339(13) Uani d . . . 1 . .
H H18 -0.0709 0.442 0.0436 0.041 Uiso calc U . R 1 . .
C C19 0.1814(6) 0.0687(3) 0.2332(3) 0.0295(13) Uani d . . . 1 . .
C C20 0.5938(7) 0.3854(3) 0.3393(3) 0.0382(15) Uani d . . . 1 . .
H H20 0.6771 0.4175 0.3335 0.046 Uiso calc U . R 1 . .
C C21 0.5227(8) 0.3855(4) 0.4065(3) 0.0442(17) Uani d . . . 1 . .
H H21 0.5588 0.4172 0.4471 0.053 Uiso calc U . R 1 . .
C C22 0.3992(8) 0.3392(4) 0.4137(3) 0.0442(16) Uani d . . . 1 . .
H H22 0.3498 0.3395 0.4587 0.053 Uiso calc U . R 1 . .
C C23 0.3491(7) 0.2921(3) 0.3528(3) 0.0337(13) Uani d . . . 1 . .
H H23 0.2641 0.2612 0.3573 0.04 Uiso calc U . R 1 . .
O O6 0.1210(12) 0.7639(6) 0.0452(6) 0.061(3) Uiso d . P D 0.5 . .
H H6 0.0581 0.8 0.0423 0.092 Uiso calc U P R 0.5 . .
C C25 0.1045(18) 0.7175(9) 0.1119(7) 0.061(4) Uiso d . P D 0.5 . .
H H25A 0.152 0.6676 0.0949 0.074 Uiso calc U P R 0.5 . .
H H25B 0.0009 0.7055 0.1038 0.074 Uiso calc U P R 0.5 . .
C C24 0.115(3) 0.6980(16) 0.1966(8) 0.121(8) Uiso d . P D 0.5 . .
H H24A 0.2155 0.6975 0.2141 0.182 Uiso calc U P R 0.5 . .
H H24B 0.0717 0.6449 0.2052 0.182 Uiso calc U P R 0.5 . .
H H24C 0.0626 0.7394 0.2237 0.182 Uiso calc U P R 0.5 . .

loop_
_atom_site_aniso_label
_atom_site_aniso_U_11
_atom_site_aniso_U_22
_atom_site_aniso_U_33
_atom_site_aniso_U_12
_atom_site_aniso_U_13
_atom_site_aniso_U_23
Co1 0.0255(4) 0.0234(4) 0.0292(4) 0.0028(3) 0.0012(3) -0.0042(3)
S1 0.0277(8) 0.0311(8) 0.0376(8) 0.0062(6) -0.0014(6) -0.0003(6)
O1S 0.099(5) 0.076(4) 0.056(3) 0.012(3) -0.011(4) -0.015(3)
O1 0.034(2) 0.034(2) 0.029(2) 0.0039(18) 0.0040(17) -0.0047(17)
O2 0.039(2) 0.040(2) 0.039(3) 0.0061(19) -0.0106(19) -0.008(2)
O3 0.032(2) 0.028(2) 0.038(2) -0.0020(17) 0.0032(18) -0.0055(17)
O4 0.040(2) 0.032(2) 0.040(3) -0.0063(19) -0.0007(19) -0.0014(19)
N1 0.037(3) 0.020(2) 0.028(3) -0.001(2) 0.004(2) 0.0010(19)
N2 0.024(2) 0.028(2) 0.035(3) 0.002(2) 0.001(2) -0.001(2)
O8 0.038(2) 0.042(2) 0.038(2) 0.016(2) -0.006(2) -0.0043(19)
C1 0.043(3) 0.023(3) 0.021(3) -0.004(3) -0.002(2) 0.002(2)
C2 0.038(3) 0.035(3) 0.035(3) -0.014(3) 0.002(3) 0.004(3)
N3 0.040(3) 0.027(2) 0.019(2) 0.007(2) -0.001(2) -0.0047(19)
C4 0.044(4) 0.038(3) 0.033(3) 0.009(3) 0.000(3) -0.003(3)
C5 0.040(4) 0.046(4) 0.030(3) 0.006(3) 0.006(3) 0.005(3)
C6 0.053(4) 0.055(4) 0.039(4) 0.022(3) 0.018(3) 0.008(3)
C7 0.068(5) 0.066(5) 0.044(4) 0.032(4) 0.023(4) 0.021(4)
C8 0.034(3) 0.024(3) 0.041(3) 0.005(2) 0.004(3) 0.001(2)
C9 0.046(4) 0.040(4) 0.057(4) 0.014(3) -0.001(3) 0.004(3)
C10 0.051(4) 0.063(5) 0.053(4) 0.038(4) 0.009(4) 0.003(4)
C11 0.043(4) 0.056(4) 0.045(4) 0.019(3) 0.013(3) 0.003(3)
C12 0.036(3) 0.037(3) 0.028(3) 0.006(3) -0.001(3) -0.003(3)
C13 0.036(3) 0.037(3) 0.028(3) 0.004(3) 0.003(3) 0.003(3)
C14 0.023(3) 0.033(3) 0.042(4) 0.003(2) 0.003(3) -0.005(3)
C15 0.023(3) 0.027(3) 0.036(3) -0.002(2) 0.002(2) -0.005(2)
C16 0.027(3) 0.023(3) 0.044(4) 0.003(2) 0.002(3) -0.002(2)
C17 0.031(3) 0.029(3) 0.043(4) 0.000(3) 0.004(3) 0.005(3)
C18 0.031(3) 0.034(3) 0.037(3) 0.000(3) 0.004(3) 0.005(3)
C19 0.021(3) 0.026(3) 0.041(4) 0.003(2) -0.001(2) -0.004(3)
C20 0.054(4) 0.028(3) 0.031(3) -0.008(3) -0.006(3) -0.001(3)
C21 0.072(5) 0.033(3) 0.027(3) -0.003(3) -0.006(3) -0.004(3)
C22 0.065(5) 0.045(4) 0.024(3) 0.006(3) 0.009(3) 0.003(3)
C23 0.043(4) 0.030(3) 0.029(3) 0.002(3) 0.008(3) 0.002(2)

loop_
_atom_type_symbol
_atom_type_description
_atom_type_scat_dispersion_real
_atom_type_scat_dispersion_imag
_atom_type_scat_source
C C 0.0033 0.0016 'International Tables Vol C Tables 4.2.6.8 and 6.1.1.4'
H H 0.0000 0.0000 'International Tables Vol C Tables 4.2.6.8 and 6.1.1.4'
N N 0.0061 0.0033 'International Tables Vol C Tables 4.2.6.8 and 6.1.1.4'
O O 0.0106 0.0060 'International Tables Vol C Tables 4.2.6.8 and 6.1.1.4'
S S 0.1246 0.1234 'International Tables Vol C Tables 4.2.6.8 and 6.1.1.4'
Co Co 0.3494 0.9721 'International Tables Vol C Tables 4.2.6.8 and 6.1.1.4'

loop_
_geom_angle_atom_site_label_1
_geom_angle_atom_site_label_2
_geom_angle_atom_site_label_3
_geom_angle_site_symmetry_1
_geom_angle_site_symmetry_3
_geom_angle
_geom_angle_publ_flag
O3 Co1 N1 . . 93.21(16) ?
O3 Co1 O8 . . 91.78(16) ?
N1 Co1 O8 . . 86.59(17) ?
O3 Co1 N2 . . 93.30(16) ?
N1 Co1 N2 . . 99.76(18) ?
O8 Co1 N2 . . 171.62(17) ?
O3 Co1 O1 . . 95.32(15) ?
N1 Co1 O1 . . 169.52(16) ?
O8 Co1 O1 . . 87.06(16) ?
N2 Co1 O1 . . 85.84(16) ?
O3 Co1 N3 . . 164.73(16) ?
N1 Co1 N3 . . 78.48(16) ?
O8 Co1 N3 . . 100.39(17) ?
N2 Co1 N3 . . 75.77(17) ?
O1 Co1 N3 . . 94.49(15) ?
C15 S1 C16 . 2 91.3(3) ?
H1SA O1S H1SB . . 104.5 ?
Co1 O1 H1A . . 109.5 ?
Co1 O1 H1B . . 110.2 ?
H1A O1 H1B . . 104.0 ?
C19 O3 Co1 . . 125.9(4) ?
C1 N1 C23 . . 118.6(5) ?
C1 N1 Co1 . . 117.0(4) ?
C23 N1 Co1 . . 124.4(4) ?
C12 N2 C8 . . 117.7(5) ?
C12 N2 Co1 . . 115.4(4) ?
C8 N2 Co1 . . 126.7(4) ?
C14 O8 Co1 . . 131.6(4) ?
N1 C1 C20 . . 121.7(5) ?
N1 C1 C2 . . 116.5(5) ?
C20 C1 C2 . . 121.7(5) ?
N3 C2 C1 . . 113.3(5) ?
N3 C2 H2A . . 108.9 ?
C1 C2 H2A . . 108.9 ?
N3 C2 H2B . . 108.9 ?
C1 C2 H2B . . 108.9 ?
H2A C2 H2B . . 107.7 ?
C13 N3 C2 . . 110.5(5) ?
C13 N3 C4 . . 115.0(4) ?
C2 N3 C4 . . 113.9(4) ?
C13 N3 Co1 . . 104.5(3) ?
C2 N3 Co1 . . 106.3(3) ?
C4 N3 Co1 . . 105.7(3) ?
N3 C4 C5 . . 119.6(5) ?
N3 C4 H4A . . 107.4 ?
C5 C4 H4A . . 107.4 ?
N3 C4 H4B . . 107.4 ?
C5 C4 H4B . . 107.4 ?
H4A C4 H4B . . 106.9 ?
C4 C5 C6 . . 107.0(5) ?
C4 C5 C7 . . 112.6(6) ?
C6 C5 C7 . . 109.3(5) ?
C4 C5 H5 . . 109.3 ?
C6 C5 H5 . . 109.3 ?
C7 C5 H5 . . 109.3 ?
C7 C6 C5 3_665 . 112.4(5) ?
C7 C6 H6A 3_665 . 109.1 ?
C5 C6 H6A . . 109.1 ?
C7 C6 H6B 3_665 . 109.1 ?
C5 C6 H6B . . 109.1 ?
H6A C6 H6B . . 107.9 ?
C6 C7 C5 3_665 . 111.4(6) ?
C6 C7 H7A 3_665 . 109.3 ?
C5 C7 H7A . . 109.3 ?
C6 C7 H7B 3_665 . 109.3 ?
C5 C7 H7B . . 109.3 ?
H7A C7 H7B . . 108.0 ?
N2 C8 C9 . . 122.7(6) ?
N2 C8 H8 . . 118.6 ?
C9 C8 H8 . . 118.6 ?
C8 C9 C10 . . 118.8(6) ?
C8 C9 H9 . . 120.6 ?
C10 C9 H9 . . 120.6 ?
C11 C10 C9 . . 119.5(6) ?
C11 C10 H10 . . 120.3 ?
C9 C10 H10 . . 120.3 ?
C10 C11 C12 . . 118.7(6) ?
C10 C11 H11 . . 120.6 ?
C12 C11 H11 . . 120.6 ?
N2 C12 C11 . . 122.5(6) ?
N2 C12 C13 . . 115.3(5) ?
C11 C12 C13 . . 122.2(6) ?
N3 C13 C12 . . 110.1(5) ?
N3 C13 H13A . . 109.7 ?
C12 C13 H13A . . 109.7 ?
N3 C13 H13B . . 109.7 ?
C12 C13 H13B . . 109.7 ?
H13A C13 H13B . . 108.2 ?
O8 C14 O2 . . 126.8(5) ?
O8 C14 C15 . . 115.5(5) ?
O2 C14 C15 . . 117.6(5) ?
C18 C15 C14 . . 129.2(5) ?
C18 C15 S1 . . 112.0(4) ?
C14 C15 S1 . . 118.8(4) ?
C17 C16 C19 2_545 . 129.3(5) ?
C17 C16 S1 2_545 2_545 111.4(4) ?
C19 C16 S1 . 2_545 119.3(4) ?
C16 C17 C18 2 . 113.0(5) ?
C16 C17 H17 2 . 123.5 ?
C18 C17 H17 . . 123.5 ?
C15 C18 C17 . . 112.3(5) ?
C15 C18 H18 . . 123.8 ?
C17 C18 H18 . . 123.8 ?
O4 C19 O3 . . 125.8(5) ?
O4 C19 C16 . . 117.4(5) ?
O3 C19 C16 . . 116.8(5) ?
C21 C20 C1 . . 118.5(6) ?
C21 C20 H20 . . 120.7 ?
C1 C20 H20 . . 120.7 ?
C22 C21 C20 . . 120.1(6) ?
C22 C21 H21 . . 119.9 ?
C20 C21 H21 . . 119.9 ?
C21 C22 C23 . . 118.6(6) ?
C21 C22 H22 . . 120.7 ?
C23 C22 H22 . . 120.7 ?
N1 C23 C22 . . 122.4(6) ?
N1 C23 H23 . . 118.8 ?
C22 C23 H23 . . 118.8 ?
C25 O6 H6 . . 109.5 ?
O6 C25 C24 . . 157.5(17) ?
O6 C25 H25A . . 96.9 ?
C24 C25 H25A . . 96.9 ?
O6 C25 H25B . . 96.9 ?
C24 C25 H25B . . 96.9 ?
H25A C25 H25B . . 103.5 ?
C25 C24 H24A . . 109.5 ?
C25 C24 H24B . . 109.5 ?
H24A C24 H24B . . 109.5 ?
C25 C24 H24C . . 109.5 ?
H24A C24 H24C . . 109.5 ?
H24B C24 H24C . . 109.5 ?

loop_
_geom_bond_atom_site_label_1
_geom_bond_atom_site_label_2
_geom_bond_site_symmetry_2
_geom_bond_distance
_geom_bond_publ_flag
Co1 O3 . 2.064(4) ?
Co1 N1 . 2.089(4) ?
Co1 O8 . 2.093(4) ?
Co1 N2 . 2.125(4) ?
Co1 O1 . 2.132(4) ?
Co1 N3 . 2.229(5) ?
S1 C15 . 1.712(6) ?
S1 C16 2 1.721(6) ?
O1S H1SA . 0.8493 ?
O1S H1SB . 0.8502 ?
O1 H1A . 0.8567 ?
O1 H1B . 0.8569 ?
O2 C14 . 1.263(7) ?
O3 C19 . 1.262(6) ?
O4 C19 . 1.261(7) ?
N1 C1 . 1.339(7) ?
N1 C23 . 1.347(7) ?
N2 C12 . 1.346(7) ?
N2 C8 . 1.353(7) ?
O8 C14 . 1.252(7) ?
C1 C20 . 1.394(8) ?
C1 C2 . 1.496(8) ?
C2 N3 . 1.479(7) ?
C2 H2A . 0.97 ?
C2 H2B . 0.97 ?
N3 C13 . 1.471(7) ?
N3 C4 . 1.501(7) ?
C4 C5 . 1.522(9) ?
C4 H4A . 0.97 ?
C4 H4B . 0.97 ?
C5 C6 . 1.527(8) ?
C5 C7 . 1.545(9) ?
C5 H5 . 0.98 ?
C6 C7 3_665 1.491(10) ?
C6 H6A . 0.97 ?
C6 H6B . 0.97 ?
C7 C6 3_665 1.491(10) ?
C7 H7A . 0.97 ?
C7 H7B . 0.97 ?
C8 C9 . 1.368(8) ?
C8 H8 . 0.93 ?
C9 C10 . 1.380(10) ?
C9 H9 . 0.93 ?
C10 C11 . 1.376(9) ?
C10 H10 . 0.93 ?
C11 C12 . 1.379(8) ?
C11 H11 . 0.93 ?
C12 C13 . 1.520(8) ?
C13 H13A . 0.97 ?
C13 H13B . 0.97 ?
C14 C15 . 1.496(8) ?
C15 C18 . 1.368(8) ?
C16 C17 2_545 1.366(8) ?
C16 C19 . 1.490(8) ?
C16 S1 2_545 1.722(6) ?
C17 C16 2 1.366(8) ?
C17 C18 . 1.402(8) ?
C17 H17 . 0.93 ?
C18 H18 . 0.93 ?
C20 C21 . 1.375(9) ?
C20 H20 . 0.93 ?
C21 C22 . 1.365(10) ?
C21 H21 . 0.93 ?
C22 C23 . 1.379(9) ?
C22 H22 . 0.93 ?
C23 H23 . 0.93 ?
O6 C25 . 1.410(9) ?
O6 H6 . 0.82 ?
C25 C24 . 1.525(10) ?
C25 H25A . 0.97 ?
C25 H25B . 0.97 ?
C24 H24A . 0.96 ?
C24 H24B . 0.96 ?
C24 H24C . 0.96 ?

loop_
_geom_torsion_atom_site_label_1
_geom_torsion_atom_site_label_2
_geom_torsion_atom_site_label_3
_geom_torsion_atom_site_label_4
_geom_torsion_site_symmetry_1
_geom_torsion_site_symmetry_2
_geom_torsion_site_symmetry_3
_geom_torsion_site_symmetry_4
_geom_torsion
_geom_torsion_publ_flag
C23 N1 C1 C20 . . . . 1.8(8) ?
Co1 N1 C1 C20 . . . . 179.8(4) ?
C23 N1 C1 C2 . . . . -179.6(5) ?
Co1 N1 C1 C2 . . . . -1.7(6) ?
N1 C1 C2 N3 . . . . 23.6(7) ?
C20 C1 C2 N3 . . . . -157.8(5) ?
C1 C2 N3 C13 . . . . -143.8(5) ?
C1 C2 N3 C4 . . . . 85.0(6) ?
C1 C2 N3 Co1 . . . . -31.0(5) ?
C13 N3 C4 C5 . . . . -64.3(7) ?
C2 N3 C4 C5 . . . . 64.6(7) ?
Co1 N3 C4 C5 . . . . -179.1(4) ?
N3 C4 C5 C6 . . . . -159.8(5) ?
N3 C4 C5 C7 . . . . 80.1(7) ?
C4 C5 C6 C7 . . . 3_665 -177.8(6) ?
C7 C5 C6 C7 . . . 3_665 -55.7(9) ?
C4 C5 C7 C6 . . . 3_665 173.9(6) ?
C6 C5 C7 C6 . . . 3_665 55.1(9) ?
C12 N2 C8 C9 . . . . -2.1(8) ?
Co1 N2 C8 C9 . . . . 172.1(5) ?
N2 C8 C9 C10 . . . . 1.8(10) ?
C8 C9 C10 C11 . . . . -1.0(11) ?
C9 C10 C11 C12 . . . . 0.6(11) ?
C8 N2 C12 C11 . . . . 1.7(9) ?
Co1 N2 C12 C11 . . . . -173.2(5) ?
C8 N2 C12 C13 . . . . -178.3(5) ?
Co1 N2 C12 C13 . . . . 6.8(6) ?
C10 C11 C12 N2 . . . . -1.0(10) ?
C10 C11 C12 C13 . . . . 179.0(6) ?
C2 N3 C13 C12 . . . . 69.9(6) ?
C4 N3 C13 C12 . . . . -159.5(5) ?
Co1 N3 C13 C12 . . . . -44.1(5) ?
N2 C12 C13 N3 . . . . 27.1(7) ?
C11 C12 C13 N3 . . . . -153.0(6) ?
Co1 O8 C14 O2 . . . . 18.6(9) ?
Co1 O8 C14 C15 . . . . -158.2(4) ?
O8 C14 C15 C18 . . . . 162.2(6) ?
O2 C14 C15 C18 . . . . -15.0(9) ?
O8 C14 C15 S1 . . . . -14.2(7) ?
O2 C14 C15 S1 . . . . 168.6(4) ?
C16 S1 C15 C18 2 . . . 0.0(4) ?
C16 S1 C15 C14 2 . . . 177.0(4) ?
C14 C15 C18 C17 . . . . -175.9(5) ?
S1 C15 C18 C17 . . . . 0.7(6) ?
C16 C17 C18 C15 2 . . . -1.3(7) ?
Co1 O3 C19 O4 . . . . -1.4(8) ?
Co1 O3 C19 C16 . . . . 176.8(3) ?
C17 C16 C19 O4 2_545 . . . 173.5(6) ?
S1 C16 C19 O4 2_545 . . . -4.6(7) ?
C17 C16 C19 O3 2_545 . . . -4.9(9) ?
S1 C16 C19 O3 2_545 . . . 177.0(4) ?
N1 C1 C20 C21 . . . . -0.1(9) ?
C2 C1 C20 C21 . . . . -178.6(6) ?
C1 C20 C21 C22 . . . . -1.1(9) ?
C20 C21 C22 C23 . . . . 0.7(10) ?
C1 N1 C23 C22 . . . . -2.2(8) ?
Co1 N1 C23 C22 . . . . 180.0(4) ?
C21 C22 C23 N1 . . . . 1.0(9) ?
